data_1529484
loop_
_publ_author_name
'K.S. Aleksandrov'
'S.V. Misyul'
'M.S. Molokeev'
'V.N. Voronov'

_publ_section_title
;
 Structures of distorted phases and critical and noncritical atomic
 displacements of elpasolite Rb2KInF6 during phase transitions
;
_journal_issue 12
_journal_name_full 'Physics of the Solid State'
_journal_page_first 2505
_journal_page_last 2512
_journal_paper_doi 10.1134/S1063783409120130
_journal_volume 51
_journal_year 2009
_chemical_formula_sum 'F6 In K Rb2'
_chemical_formula_weight 438.86
_space_group_IT_number 14
_symmetry_space_group_name_Hall '-P 2yn'
_symmetry_space_group_name_H-M 'P 1 21/n 1'
_cell_angle_alpha 90.000000
_cell_angle_beta 89.886(2)
_cell_angle_gamma 90.000000
_cell_formula_units_Z 2
_cell_length_a 6.3958(2)
_cell_length_b 6.4164(2)
_cell_length_c 9.0637(2)
_cell_volume 371.955(18)
_diffrn_ambient_temperature 143
_cod_data_source_file Rb2KInF6_143K.cif
_cod_data_source_block a
_cod_original_cell_volume 371.956(18)
_cod_original_sg_symbol_Hall '-P 2YN          '
_cod_original_sg_symbol_H-M 'P 21/N          '
_cod_database_code 1529484
_cod_database_fobs_code 1529484

loop_
_symmetry_equiv_pos_site_id
_symmetry_equiv_pos_as_xyz
1 'x, y, z'
2 '1/2-x, 1/2+y, 1/2-z'
3 '-x, -y, -z'
4 '1/2+x, 1/2-y, 1/2+z'

loop_
_atom_site_label
_atom_site_type_symbol
_atom_site_fract_x
_atom_site_fract_y
_atom_site_fract_z
_atom_site_U_iso_or_equiv
_atom_site_occupancy
_atom_site_adp_type
Rb RB 0.00000 0.5259(2) 0.2535(6) 0.0305(6) 1.00000 Uiso
In IN 0.50000 0.50000 0.50000 0.0200(6) 1.00000 Uiso
K K 0.00000 0.00000 0.50000 0.019(1) 1.00000 Uiso
F1 F 0.241(3) 0.681(3) 0.534(2) 0.046(8) 1.00000 Uiso
F2 F 0.317(4) 0.231(3) 0.537(2) 0.045(8) 1.00000 Uiso
F3 F 0.061(3) 0.987(1) 0.227(2) 0.007(5) 1.00000 Uiso

loop_
_atom_type_symbol
_atom_type_scat_dispersion_real
_atom_type_scat_dispersion_imag
RB -0.46880 1.60790
IN 0.08220 5.04490
K 0.38680 1.06570
F 0.07270 0.05340
